data_7115366
loop_
_publ_author_name
'Zhiwei Yang'
'Chengfeng Zhu'
'Zijian Li'
'Yan Liu'
'Guohua Liu'
'Yong Cui'

_publ_section_title
;
 Engineering chiral Fe(salen)-based metal-organic frameworks for
 asymmetric sulfide oxidation
;
_journal_name_full Chem.Commun.
_journal_page_first 8775
_journal_paper_doi 10.1039/C4cc03308F
_journal_volume 50
_journal_year 2014
_chemical_formula_sum 'C104 H100 Cd2 Fe2 N8 O13'
_chemical_formula_weight 2006.41
_chemical_name_systematic
;
 ?
;
_space_group_crystal_system orthorhombic
_space_group_IT_number 22
_space_group_name_Hall 'F 2 2'
_space_group_name_H-M_alt 'F 2 2 2'
_symmetry_space_group_name_Hall 'F 2 2'
_symmetry_space_group_name_H-M 'F 2 2 2'
_atom_sites_solution_hydrogens geom
_audit_creation_method SHELXL-2014
_cell_angle_alpha 90
_cell_angle_beta 90
_cell_angle_gamma 90
_cell_formula_units_Z 16
_cell_length_a 19.2468(5)
_cell_length_b 54.9054(13)
_cell_length_c 64.1439(16)
_cell_measurement_temperature 296(2)
_cell_volume 67784(3)
_computing_structure_refinement 'SHELXL-2014 (Sheldrick, 2014)'
_diffrn_ambient_temperature 296(2)
_diffrn_measured_fraction_theta_full 0.944
_diffrn_measured_fraction_theta_max 0.941
_diffrn_radiation_type CuK\a
_diffrn_radiation_wavelength 1.54178
_diffrn_reflns_av_R_equivalents 0.0401
_diffrn_reflns_av_unetI/netI 0.0490
_diffrn_reflns_Laue_measured_fraction_full 0.944
_diffrn_reflns_Laue_measured_fraction_max 0.941
_diffrn_reflns_limit_h_max 23
_diffrn_reflns_limit_h_min -21
_diffrn_reflns_limit_k_max 63
_diffrn_reflns_limit_k_min -61
_diffrn_reflns_limit_l_max 74
_diffrn_reflns_limit_l_min -64
_diffrn_reflns_number 83697
_diffrn_reflns_point_group_measured_fraction_full 0.931
_diffrn_reflns_point_group_measured_fraction_max 0.929
_diffrn_reflns_theta_full 67.679
_diffrn_reflns_theta_max 67.893
_diffrn_reflns_theta_min 1.609
_exptl_absorpt_coefficient_mu 3.629
_exptl_crystal_density_diffrn 0.786
_exptl_crystal_F_000 16512
_refine_diff_density_max 1.523
_refine_diff_density_min -1.071
_refine_diff_density_rms 0.233
_refine_ls_abs_structure_details
;
 Flack x determined using 10058 quotients [(I+)-(I-)]/[(I+)+(I-)]
 (Parsons, Flack and Wagner, Acta Cryst. B69 (2013) 249-259).
;
_refine_ls_abs_structure_Flack 0.077(5)
_refine_ls_extinction_method none
_refine_ls_goodness_of_fit_ref 1.055
_refine_ls_hydrogen_treatment constr
_refine_ls_matrix_type full
_refine_ls_number_parameters 1097
_refine_ls_number_reflns 28626
_refine_ls_number_restraints 10
_refine_ls_restrained_S_all 1.055
_refine_ls_R_factor_all 0.0884
_refine_ls_R_factor_gt 0.0766
_refine_ls_shift/su_max 0.173
_refine_ls_shift/su_mean 0.005
_refine_ls_structure_factor_coef Fsqd
_refine_ls_weighting_details 'w=1/[\s^2^(Fo^2^)+(0.1880P)^2^+264.1430P] where P=(Fo^2^+2Fc^2^)/3'
_refine_ls_weighting_scheme calc
_refine_ls_wR_factor_gt 0.2456
_refine_ls_wR_factor_ref 0.2593
_reflns_Friedel_coverage 0.873
_reflns_Friedel_fraction_full 0.918
_reflns_Friedel_fraction_max 0.915
_reflns_number_gt 24133
_reflns_number_total 28626
_reflns_threshold_expression 'I > 2\s(I)'
_cod_data_source_file c4cc03308f2.cif
_cod_data_source_block sad
_cod_database_code 7115366
_shelx_space_group_comment
;
The symmetry employed for this shelxl refinement is uniquely defined
by the following loop, which should always be used as a source of
symmetry information in preference to the above space-group names.
They are only intended as comments.
;
_shelxl_version_number 2014-3

loop_
_space_group_symop_operation_xyz
'x, y, z'
'-x, -y, z'
'x, -y, -z'
'-x, y, -z'
'x, y+1/2, z+1/2'
'-x, -y+1/2, z+1/2'
'x, -y+1/2, -z+1/2'
'-x, y+1/2, -z+1/2'
'x+1/2, y, z+1/2'
'-x+1/2, -y, z+1/2'
'x+1/2, -y, -z+1/2'
'-x+1/2, y, -z+1/2'
'x+1/2, y+1/2, z'
'-x+1/2, -y+1/2, z'
'x+1/2, -y+1/2, -z'
'-x+1/2, y+1/2, -z'

loop_
_atom_site_label
_atom_site_type_symbol
_atom_site_fract_x
_atom_site_fract_y
_atom_site_fract_z
_atom_site_U_iso_or_equiv
_atom_site_adp_type
_atom_site_occupancy
_atom_site_site_symmetry_order
_atom_site_calc_flag
_atom_site_refinement_flags_posn
_atom_site_refinement_flags_adp
_atom_site_refinement_flags_occupancy
C1 C 0.8423(10) -0.2789(2) 1.0741(2) 0.065(4) Uani 1 1 d . . .
H1 H 0.8399 -0.2933 1.0817 0.078 Uiso 1 1 calc R U .
C2 C 0.8424(12) -0.2797(2) 1.0531(2) 0.081(6) Uani 1 1 d . . .
H2 H 0.8418 -0.2945 1.0461 0.098 Uiso 1 1 calc R U .
C3 C 0.8435(11) -0.2580(2) 1.0419(2) 0.076(5) Uani 1 1 d . . .
H3 H 0.8407 -0.2582 1.0275 0.092 Uiso 1 1 calc R U .
C4 C 0.8489(11) -0.2355(2) 1.0525(2) 0.071(4) Uani 1 1 d . . .
C5 C 0.8480(9) -0.2365(2) 1.0740(2) 0.055(3) Uani 1 1 d . . .
H5 H 0.8491 -0.2219 1.0815 0.066 Uiso 1 1 calc R U .
C6 C 0.7885(9) -0.1459(2) 1.0515(2) 0.063(4) Uani 1 1 d . . .
C7 C 0.8480(11) -0.1259(2) 1.0545(2) 0.078(5) Uani 1 1 d . . .
H7A H 0.8680 -0.1220 1.0412 0.117 Uiso 1 1 calc R U .
H7B H 0.8835 -0.1322 1.0635 0.117 Uiso 1 1 calc R U .
H7C H 0.8284 -0.1115 1.0606 0.117 Uiso 1 1 calc R U .
C8 C 0.7317(11) -0.1359(3) 1.0379(2) 0.081(5) Uani 1 1 d . . .
H8A H 0.7182 -0.1201 1.0429 0.122 Uiso 1 1 calc R U .
H8B H 0.6924 -0.1467 1.0384 0.122 Uiso 1 1 calc R U .
H8C H 0.7481 -0.1346 1.0238 0.122 Uiso 1 1 calc R U .
C9 C 0.7586(11) -0.1518(2) 1.0732(2) 0.073(5) Uani 1 1 d . . .
H9A H 0.7928 -0.1603 1.0812 0.110 Uiso 1 1 calc R U .
H9B H 0.7180 -0.1618 1.0716 0.110 Uiso 1 1 calc R U .
H9C H 0.7463 -0.1369 1.0801 0.110 Uiso 1 1 calc R U .
C10 C 0.8232(9) -0.1685(2) 1.0406(2) 0.061(4) Uani 1 1 d . . .
C11 C 0.8243(9) -0.1914(2) 1.0502(2) 0.062(4) Uani 1 1 d . . .
H11 H 0.8072 -0.1926 1.0637 0.074 Uiso 1 1 calc R U .
C12 C 0.8489(10) -0.2122(2) 1.0410(2) 0.067(4) Uani 1 1 d . . .
C13 C 0.8744(10) -0.2107(2) 1.0211(2) 0.076(5) Uani 1 1 d . . .
H13 H 0.8917 -0.2246 1.0146 0.092 Uiso 1 1 calc R U .
C14 C 0.8747(10) -0.1879(2) 1.0103(2) 0.068(4) Uani 1 1 d . . .
C15 C 0.8510(11) -0.1665(2) 1.0205(2) 0.076(5) Uani 1 1 d . . .
C16 C 0.8972(10) -0.1884(2) 0.9889(2) 0.067(4) Uani 1 1 d . . .
H16 H 0.9053 -0.2036 0.9831 0.081 Uiso 1 1 calc R U .
C17 C 0.9186(10) -0.1730(2) 0.95462(19) 0.071(4) Uani 1 1 d . . .
H17 H 0.8738 -0.1708 0.9476 0.085 Uiso 1 1 calc R U .
C18 C 0.9484(11) -0.1975(3) 0.9477(2) 0.083(5) Uani 1 1 d . . .
H18A H 0.9938 -0.1999 0.9540 0.100 Uiso 1 1 calc R U .
H18B H 0.9182 -0.2105 0.9523 0.100 Uiso 1 1 calc R U .
C19 C 0.9546(11) -0.1979(3) 0.9245(2) 0.089(5) Uani 1 1 d . . .
H19A H 0.9091 -0.1959 0.9182 0.106 Uiso 1 1 calc R U .
H19B H 0.9733 -0.2135 0.9200 0.106 Uiso 1 1 calc R U .
C20 C 1.0054(11) -0.1762(3) 0.9172(2) 0.081(5) Uani 1 1 d . . .
H20A H 1.0510 -0.1783 0.9234 0.097 Uiso 1 1 calc R U .
H20B H 1.0104 -0.1763 0.9022 0.097 Uiso 1 1 calc R U .
C21 C 0.9746(10) -0.1522(3) 0.92412(19) 0.073(5) Uani 1 1 d . . .
H21A H 0.9295 -0.1499 0.9177 0.087 Uiso 1 1 calc R U .
H21B H 1.0045 -0.1389 0.9197 0.087 Uiso 1 1 calc R U .
C22 C 0.9669(9) -0.1518(2) 0.94790(19) 0.065(4) Uani 1 1 d . . .
H22 H 1.0128 -0.1545 0.9541 0.077 Uiso 1 1 calc R U .
C23 C 0.9363(8) -0.1098(3) 0.94725(19) 0.060(4) Uani 1 1 d . . .
H23 H 0.9531 -0.1097 0.9337 0.071 Uiso 1 1 calc R U .
C24 C 0.9102(10) -0.0862(2) 0.95588(17) 0.061(4) Uani 1 1 d . . .
C25 C 0.9171(9) -0.0656(2) 0.94318(19) 0.062(4) Uani 1 1 d . . .
H25 H 0.9371 -0.0670 0.9300 0.075 Uiso 1 1 calc R U .
C26 C 0.8935(8) -0.0424(2) 0.95042(19) 0.058(3) Uani 1 1 d . . .
C27 C 0.8645(9) -0.0415(2) 0.97041(19) 0.064(4) Uani 1 1 d . . .
H27 H 0.8506 -0.0264 0.9754 0.076 Uiso 1 1 calc R U .
C28 C 0.8549(11) -0.0614(2) 0.98319(19) 0.072(5) Uani 1 1 d . . .
C29 C 0.8771(9) -0.0844(2) 0.97590(18) 0.064(4) Uani 1 1 d . . .
C30 C 0.8207(13) -0.0594(2) 1.0046(2) 0.098(7) Uani 1 1 d . . .
C31 C 0.8796(13) -0.0673(3) 1.0214(2) 0.110(5) Uani 1 1 d . . .
H31A H 0.8813 -0.0847 1.0223 0.165 Uiso 1 1 calc R U .
H31B H 0.8683 -0.0606 1.0348 0.165 Uiso 1 1 calc R U .
H31C H 0.9239 -0.0612 1.0169 0.165 Uiso 1 1 calc R U .
C32 C 0.7581(15) -0.0745(3) 1.0068(2) 0.110(5) Uani 1 1 d . . .
H32A H 0.7301 -0.0728 0.9945 0.165 Uiso 1 1 calc R U .
H32B H 0.7320 -0.0692 1.0187 0.165 Uiso 1 1 calc R U .
H32C H 0.7713 -0.0912 1.0085 0.165 Uiso 1 1 calc R U .
C33 C 0.8033(13) -0.0331(3) 1.0097(2) 0.110(5) Uani 1 1 d . . .
H33A H 0.8387 -0.0226 1.0041 0.165 Uiso 1 1 calc R U .
H33B H 0.8010 -0.0310 1.0245 0.165 Uiso 1 1 calc R U .
H33C H 0.7593 -0.0289 1.0036 0.165 Uiso 1 1 calc R U .
C34 C 0.8972(7) -0.0212(2) 0.91586(16) 0.043(2) Uani 1 1 d . . .
H34 H 0.8876 -0.0360 0.9094 0.052 Uiso 1 1 calc R U .
C35 C 0.9019(8) -0.0204(2) 0.93791(18) 0.055(3) Uani 1 1 d . . .
C36 C 0.9139(9) 0.0020(3) 0.9470(2) 0.072(4) Uani 1 1 d . . .
H36 H 0.9190 0.0032 0.9614 0.086 Uiso 1 1 calc R U .
C37 C 0.9186(9) 0.0232(2) 0.9344(2) 0.062(4) Uani 1 1 d . . .
H37 H 0.9239 0.0385 0.9404 0.074 Uiso 1 1 calc R U .
C38 C 0.9150(7) 0.0206(2) 0.91306(17) 0.053(3) Uani 1 1 d . . .
H38 H 0.9189 0.0343 0.9046 0.063 Uiso 1 1 calc R U .
C39 C 0.9023(9) -0.03023(19) 0.82226(18) 0.051(3) Uani 1 1 d . . .
H39 H 0.9020 -0.0447 0.8298 0.061 Uiso 1 1 calc R U .
C40 C 0.9002(11) -0.0313(2) 0.80048(19) 0.067(4) Uani 1 1 d . . .
H40 H 0.8976 -0.0462 0.7936 0.081 Uiso 1 1 calc R U .
C41 C 0.9020(10) -0.0097(2) 0.78932(18) 0.071(5) Uani 1 1 d . . .
H41 H 0.9015 -0.0101 0.7748 0.086 Uiso 1 1 calc R U .
C42 C 0.9045(8) 0.01243(18) 0.79970(16) 0.045(3) Uani 1 1 d . . .
C43 C 0.9041(7) 0.01151(17) 0.82122(16) 0.038(2) Uani 1 1 d . . .
H43 H 0.9033 0.0262 0.8284 0.045 Uiso 1 1 calc R U .
C44 C 0.9631(9) 0.1023(2) 0.79874(19) 0.061(4) Uani 1 1 d . . .
C45 C 1.0189(10) 0.1135(3) 0.7845(2) 0.077(5) Uani 1 1 d . . .
H45A H 0.9981 0.1184 0.7716 0.115 Uiso 1 1 calc R U .
H45B H 1.0544 0.1016 0.7818 0.115 Uiso 1 1 calc R U .
H45C H 1.0392 0.1274 0.7913 0.115 Uiso 1 1 calc R U .
C46 C 0.9048(10) 0.1218(2) 0.8033(2) 0.071(4) Uani 1 1 d . . .
H46A H 0.9254 0.1360 0.8095 0.106 Uiso 1 1 calc R U .
H46B H 0.8711 0.1150 0.8127 0.106 Uiso 1 1 calc R U .
H46C H 0.8823 0.1262 0.7905 0.106 Uiso 1 1 calc R U .
C47 C 0.9972(8) 0.0955(2) 0.81935(18) 0.056(3) Uani 1 1 d . . .
H47A H 1.0350 0.0845 0.8168 0.084 Uiso 1 1 calc R U .
H47B H 0.9636 0.0878 0.8282 0.084 Uiso 1 1 calc R U .
H47C H 1.0143 0.1100 0.8260 0.084 Uiso 1 1 calc R U .
C48 C 0.9307(8) 0.0796(2) 0.78856(17) 0.056(4) Uani 1 1 d . . .
C49 C 0.9317(7) 0.0575(2) 0.79751(18) 0.051(3) Uani 1 1 d . . .
H49 H 0.9535 0.0560 0.8104 0.061 Uiso 1 1 calc R U .
C50 C 0.9018(9) 0.0362(2) 0.78874(17) 0.054(3) Uani 1 1 d . . .
C51 C 0.8700(8) 0.0386(2) 0.76957(18) 0.058(4) Uani 1 1 d . . .
H51 H 0.8522 0.0248 0.7630 0.070 Uiso 1 1 calc R U .
C52 C 0.8639(10) 0.0613(2) 0.75971(19) 0.065(4) Uani 1 1 d . . .
C53 C 0.8962(9) 0.0820(2) 0.76883(17) 0.058(4) Uani 1 1 d . . .
C54 C 0.8307(10) 0.0613(2) 0.73970(19) 0.069(5) Uani 1 1 d . . .
H54 H 0.8180 0.0463 0.7341 0.083 Uiso 1 1 calc R U .
C55 C 0.7864(9) 0.0800(2) 0.70792(17) 0.059(4) Uani 1 1 d . . .
H55 H 0.7392 0.0866 0.7088 0.071 Uiso 1 1 calc R U .
C56 C 0.7820(8) 0.0537(2) 0.69800(19) 0.058(3) Uani 1 1 d . . .
H56A H 0.8275 0.0461 0.6980 0.069 Uiso 1 1 calc R U .
H56B H 0.7506 0.0435 0.7060 0.069 Uiso 1 1 calc R U .
C57 C 0.7556(8) 0.0563(2) 0.67585(17) 0.057(3) Uani 1 1 d . . .
H57A H 0.7086 0.0627 0.6762 0.068 Uiso 1 1 calc R U .
H57B H 0.7541 0.0404 0.6694 0.068 Uiso 1 1 calc R U .
C58 C 0.8005(8) 0.0731(2) 0.66267(17) 0.056(3) Uani 1 1 d . . .
H58A H 0.8475 0.0668 0.6620 0.067 Uiso 1 1 calc R U .
H58B H 0.7823 0.0738 0.6486 0.067 Uiso 1 1 calc R U .
C59 C 0.8018(9) 0.0987(2) 0.67186(17) 0.060(4) Uani 1 1 d . . .
H59A H 0.7553 0.1055 0.6718 0.072 Uiso 1 1 calc R U .
H59B H 0.8314 0.1091 0.6635 0.072 Uiso 1 1 calc R U .
C60 C 0.8300(9) 0.0973(2) 0.69462(17) 0.063(4) Uani 1 1 d . . .
H60 H 0.8770 0.0906 0.6939 0.076 Uiso 1 1 calc R U .
C61 C 0.8379(9) 0.1405(2) 0.69653(19) 0.067(4) Uani 1 1 d . . .
H61 H 0.8315 0.1404 0.6822 0.080 Uiso 1 1 calc R U .
C62 C 0.8515(11) 0.1642(2) 0.7067(2) 0.070(4) Uani 1 1 d . . .
C63 C 0.8443(12) 0.1846(2) 0.6944(2) 0.087(6) Uani 1 1 d . . .
H63 H 0.8261 0.1832 0.6811 0.104 Uiso 1 1 calc R U .
C64 C 0.8638(13) 0.2071(3) 0.7017(2) 0.091(7) Uani 1 1 d . . .
C65 C 0.8921(13) 0.2095(3) 0.7217(2) 0.094(7) Uani 1 1 d . . .
H65 H 0.9056 0.2248 0.7265 0.113 Uiso 1 1 calc R U .
C66 C 0.9003(13) 0.1889(3) 0.7348(2) 0.085(6) Uani 1 1 d . . .
C67 C 0.8763(11) 0.1655(2) 0.7274(2) 0.077(6) Uani 1 1 d . . .
C68 C 0.9307(15) 0.1920(3) 0.7563(2) 0.122(9) Uani 1 1 d . U .
C69 C 0.991(2) 0.1770(3) 0.7602(3) 0.160(8) Uani 1 1 d . U .
H69A H 0.9828 0.1608 0.7551 0.241 Uiso 1 1 calc R U .
H69B H 0.9999 0.1764 0.7749 0.241 Uiso 1 1 calc R U .
H69C H 1.0306 0.1838 0.7532 0.241 Uiso 1 1 calc R U .
C70 C 0.8839(19) 0.1828(3) 0.7726(3) 0.160(8) Uani 1 1 d . . .
H70A H 0.8423 0.1924 0.7728 0.241 Uiso 1 1 calc R U .
H70B H 0.9066 0.1838 0.7859 0.241 Uiso 1 1 calc R U .
H70C H 0.8723 0.1661 0.7697 0.241 Uiso 1 1 calc R U .
C71 C 0.9495(18) 0.2185(3) 0.7611(3) 0.160(8) Uani 1 1 d . . .
H71A H 0.9774 0.2249 0.7500 0.241 Uiso 1 1 calc R U .
H71B H 0.9753 0.2192 0.7739 0.241 Uiso 1 1 calc R U .
H71C H 0.9078 0.2279 0.7624 0.241 Uiso 1 1 calc R U .
C72 C 0.8539(11) 0.2296(2) 0.6680(2) 0.074(5) Uani 1 1 d . . .
H72 H 0.8643 0.2149 0.6616 0.088 Uiso 1 1 calc R U .
C73 C 0.8507(14) 0.2301(2) 0.6895(3) 0.097(7) Uani 1 1 d . . .
C74 C 0.8341(17) 0.2519(4) 0.6988(3) 0.140(12) Uani 1 1 d . . .
H74 H 0.8313 0.2524 0.7132 0.168 Uiso 1 1 calc R U .
C75 C 0.8209(17) 0.2742(4) 0.6873(3) 0.145(13) Uani 1 1 d . . .
H75 H 0.8103 0.2891 0.6934 0.174 Uiso 1 1 calc R U .
C76 C 0.8260(13) 0.2705(3) 0.6656(3) 0.102(8) Uani 1 1 d . . .
H76 H 0.8170 0.2838 0.6571 0.122 Uiso 1 1 calc R U .
C77 C 0.9644(5) 0.06885(16) 0.87147(13) 0.027(2) Uani 1 1 d . . .
C78 C 0.8944(6) 0.06938(18) 0.86703(19) 0.044(2) Uani 1 1 d . . .
H78 H 0.8709 0.0550 0.8642 0.053 Uiso 1 1 calc R U .
C79 C 0.8584(6) 0.09148(18) 0.8668(2) 0.049(3) Uani 1 1 d . . .
H79 H 0.8117 0.0917 0.8631 0.059 Uiso 1 1 calc R U .
C80 C 0.8912(5) 0.11323(17) 0.87203(14) 0.032(2) Uani 1 1 d . . .
C81 C 0.9622(6) 0.11238(18) 0.87669(18) 0.039(2) Uani 1 1 d . . .
H81 H 0.9861 0.1267 0.8797 0.046 Uiso 1 1 calc R U .
C82 C 0.9971(6) 0.09032(19) 0.87676(18) 0.041(2) Uani 1 1 d . . .
H82 H 1.0437 0.0900 0.8805 0.049 Uiso 1 1 calc R U .
C83 C 1.0056(5) 0.04599(16) 0.87001(14) 0.028(2) Uani 1 1 d . . .
C84 C 0.8531(6) 0.13682(17) 0.87225(14) 0.033(2) Uani 1 1 d . . .
C85 C 0.7805(6) 0.13716(19) 0.87135(17) 0.042(3) Uani 1 1 d . . .
H85 H 0.7561 0.1226 0.8699 0.050 Uiso 1 1 calc R U .
C86 C 0.7448(6) 0.15886(18) 0.87265(17) 0.040(3) Uani 1 1 d . . .
H86 H 0.6965 0.1590 0.8720 0.048 Uiso 1 1 calc R U .
C87 C 0.7808(5) 0.18043(18) 0.87491(16) 0.033(2) Uani 1 1 d . . .
C88 C 0.8523(6) 0.18040(19) 0.8756(2) 0.050(3) Uani 1 1 d . . .
H88 H 0.8766 0.1949 0.8773 0.060 Uiso 1 1 calc R U .
C89 C 0.8877(6) 0.15852(19) 0.8736(2) 0.052(3) Uani 1 1 d . . .
H89 H 0.9360 0.1586 0.8733 0.063 Uiso 1 1 calc R U .
C90 C 0.7423(7) 0.20422(19) 0.87751(17) 0.040(2) Uani 1 1 d . . .
C91 C 0.6450(4) -0.02357(12) 0.8719(2) 0.079(2) Uani 1 1 d G . .
H91 H 0.6675 -0.0384 0.8736 0.095 Uiso 1 1 calc R U .
C92 C 0.6834(3) -0.00240(15) 0.86904(18) 0.057(3) Uani 1 1 d G U .
C93 C 0.6497(4) 0.01979(13) 0.8665(2) 0.079(2) Uani 1 1 d G . .
H93 H 0.6755 0.0340 0.8646 0.095 Uiso 1 1 calc R U .
C94 C 0.5776(4) 0.02082(13) 0.8668(2) 0.079(2) Uani 1 1 d G . .
H94 H 0.5551 0.0357 0.8651 0.095 Uiso 1 1 calc R U .
C95 C 0.5391(3) -0.00034(16) 0.8696(2) 0.073(4) Uani 1 1 d G . .
C96 C 0.5728(4) -0.02254(14) 0.8722(2) 0.079(2) Uani 1 1 d G . .
H96 H 0.5471 -0.0367 0.8741 0.095 Uiso 1 1 calc R U .
C97 C 0.7619(6) -0.0032(2) 0.8685(2) 0.051(3) Uani 1 1 d . U .
C98 C 0.4346(3) 0.24979(18) 0.8780(3) 0.098(7) Uani 1 1 d G U .
C99 C 0.3979(5) 0.22802(15) 0.8769(3) 0.197(18) Uani 1 1 d G U .
H99 H 0.4216 0.2133 0.8762 0.236 Uiso 1 1 calc R U .
C100 C 0.3256(5) 0.22826(16) 0.8770(3) 0.124(7) Uani 1 1 d G . .
H100 H 0.3011 0.2137 0.8763 0.149 Uiso 1 1 calc R U .
C101 C 0.2901(3) 0.2503(2) 0.8781(3) 0.120(9) Uani 1 1 d G . .
C102 C 0.3268(4) 0.27203(16) 0.8791(3) 0.124(7) Uani 1 1 d G . .
H102 H 0.3031 0.2868 0.8798 0.149 Uiso 1 1 calc R U .
C104 C 0.3990(4) 0.27180(15) 0.87903(18) 0.055(3) Uani 1 1 d G U .
H104 H 0.4236 0.2864 0.8797 0.066 Uiso 1 1 calc R U .
C105 C 0.5102(7) 0.2486(3) 0.8786(3) 0.084(6) Uani 1 1 d . . .
Cd1 Cd 0.90143(4) -0.00692(2) 0.86819(2) 0.02919(19) Uani 1 1 d . . .
Cd2 Cd 0.65064(4) 0.24403(2) 0.87963(2) 0.0415(2) Uani 1 1 d . . .
Fe1 Fe 0.91541(16) -0.13458(3) 0.98911(3) 0.0643(7) Uani 1 1 d . . .
Fe2 Fe 0.83250(17) 0.11649(4) 0.73906(3) 0.0721(9) Uani 1 1 d . . .
N1 N 0.8454(6) -0.25731(16) 1.08447(16) 0.052(3) Uani 1 1 d . . .
N2 N 0.9074(8) -0.16960(19) 0.97708(16) 0.070(4) Uani 1 1 d . . .
N3 N 0.9373(7) -0.12985(18) 0.95702(15) 0.058(3) Uani 1 1 d . . .
N4 N 0.9059(5) -0.00166(17) 0.90404(13) 0.0399(19) Uani 1 1 d . . .
N5 N 0.9048(5) -0.00923(15) 0.83252(13) 0.0390(19) Uani 1 1 d . . .
N6 N 0.8172(8) 0.08042(19) 0.72890(15) 0.071(4) Uani 1 1 d . . .
N7 N 0.8343(8) 0.12036(19) 0.70616(16) 0.067(4) Uani 1 1 d . . .
N8 N 0.8428(9) 0.2493(2) 0.6559(2) 0.085(5) Uani 1 1 d . . .
O1 O 0.8524(8) -0.14556(15) 1.01072(14) 0.083(4) Uani 1 1 d . . .
O2 O 0.8686(7) -0.10415(16) 0.98738(13) 0.073(3) Uani 1 1 d . . .
O3 O 1.0000 -0.1330(3) 1.0000 0.075(4) Uani 1 2 d S T P
O4 O 0.8943(7) 0.10314(15) 0.75947(14) 0.079(4) Uani 1 1 d . . .
O5 O 0.8845(7) 0.14682(14) 0.73879(13) 0.080(4) Uani 1 1 d . . .
O6 O 0.7500 0.1228(2) 0.7500 0.076(5) Uani 1 2 d S T P
O7 O 0.9753(4) 0.02634(11) 0.86536(11) 0.0312(15) Uani 1 1 d . . .
O8 O 1.0686(4) 0.04712(13) 0.87304(13) 0.045(2) Uani 1 1 d . . .
O9 O 0.6758(5) 0.20300(15) 0.87550(14) 0.053(2) Uani 1 1 d . . .
O10 O 0.7728(4) 0.22345(13) 0.88145(13) 0.0445(19) Uani 1 1 d . . .
O11 O 0.5400(5) 0.22799(17) 0.8771(2) 0.084(3) Uani 1 1 d . . .
O12 O 0.5459(5) 0.26801(17) 0.8810(2) 0.084(3) Uani 1 1 d . . .
O13 O 0.7891(5) -0.02384(17) 0.8699(2) 0.078(3) Uani 1 1 d . . .
O14 O 0.7963(3) 0.01629(12) 0.86704(12) 0.0381(15) Uani 1 1 d . . .

loop_
_atom_site_aniso_label
_atom_site_aniso_U_11
_atom_site_aniso_U_22
_atom_site_aniso_U_33
_atom_site_aniso_U_23
_atom_site_aniso_U_13
_atom_site_aniso_U_12
C1 0.093(12) 0.033(6) 0.069(9) 0.009(6) 0.021(8) -0.007(7)
C2 0.141(17) 0.036(7) 0.067(9) -0.011(6) 0.031(10) -0.019(9)
C3 0.135(15) 0.039(7) 0.055(8) -0.002(6) 0.026(9) -0.020(9)
C4 0.107(13) 0.037(7) 0.070(9) 0.013(6) 0.036(9) -0.005(8)
C5 0.074(9) 0.034(6) 0.057(7) 0.008(5) 0.019(7) -0.002(6)
C6 0.104(12) 0.032(6) 0.052(7) 0.002(5) 0.025(7) 0.007(7)
C7 0.124(15) 0.036(7) 0.073(10) -0.007(6) 0.031(10) -0.003(8)
C8 0.114(15) 0.070(10) 0.060(9) 0.020(7) 0.024(9) 0.013(10)
C9 0.127(14) 0.039(7) 0.054(8) 0.002(6) 0.034(8) 0.003(8)
C10 0.100(11) 0.033(6) 0.048(7) 0.007(5) 0.023(7) -0.009(6)
C11 0.106(12) 0.036(7) 0.044(7) 0.006(5) 0.023(7) -0.002(7)
C12 0.126(14) 0.024(6) 0.050(7) 0.005(5) 0.018(8) -0.014(7)
C13 0.140(16) 0.023(6) 0.066(9) -0.003(6) 0.027(9) -0.004(7)
C14 0.114(13) 0.038(7) 0.052(8) 0.005(5) 0.018(7) -0.010(7)
C15 0.137(15) 0.044(7) 0.048(8) 0.001(6) 0.029(9) -0.005(9)
C16 0.110(12) 0.042(7) 0.051(7) -0.001(5) 0.022(8) -0.002(7)
C17 0.125(14) 0.051(7) 0.035(6) -0.002(5) 0.021(7) -0.011(8)
C18 0.130(15) 0.059(9) 0.059(9) -0.014(7) 0.037(9) -0.009(9)
C19 0.138(16) 0.075(10) 0.052(8) -0.026(7) 0.026(9) -0.017(10)
C20 0.123(14) 0.077(9) 0.043(7) -0.010(7) 0.025(8) 0.003(9)
C21 0.120(14) 0.068(9) 0.030(6) 0.001(6) 0.015(7) -0.008(9)
C22 0.101(11) 0.056(7) 0.037(6) -0.001(5) 0.019(6) -0.003(7)
C23 0.082(10) 0.062(8) 0.034(6) 0.004(5) 0.011(6) -0.005(7)
C24 0.104(11) 0.047(7) 0.030(6) 0.006(5) 0.010(6) 0.001(7)
C25 0.089(10) 0.063(8) 0.036(6) 0.017(6) 0.003(6) -0.017(7)
C26 0.070(9) 0.058(8) 0.046(7) 0.019(6) 0.003(6) -0.003(7)
C27 0.111(12) 0.040(7) 0.040(6) 0.007(5) 0.011(7) 0.016(7)
C28 0.135(15) 0.046(7) 0.036(7) 0.005(5) 0.026(8) -0.009(9)
C29 0.118(14) 0.043(7) 0.032(6) 0.015(5) 0.013(6) -0.007(7)
C30 0.20(2) 0.045(8) 0.045(9) 0.013(6) 0.052(11) -0.010(10)
C31 0.219(15) 0.057(5) 0.054(5) 0.012(4) 0.052(7) 0.016(7)
C32 0.219(15) 0.057(5) 0.054(5) 0.012(4) 0.052(7) 0.016(7)
C33 0.219(15) 0.057(5) 0.054(5) 0.012(4) 0.052(7) 0.016(7)
C34 0.047(6) 0.042(6) 0.041(6) 0.014(5) 0.008(5) -0.002(5)
C35 0.060(7) 0.058(8) 0.047(7) 0.014(6) 0.004(6) -0.007(7)
C36 0.107(12) 0.070(9) 0.039(6) 0.020(6) -0.002(7) -0.022(9)
C37 0.092(11) 0.029(6) 0.064(8) 0.001(5) 0.011(7) -0.007(6)
C38 0.069(9) 0.051(7) 0.039(6) 0.016(5) 0.017(5) 0.019(6)
C39 0.077(9) 0.028(6) 0.047(6) 0.007(4) -0.009(6) 0.008(6)
C40 0.131(14) 0.027(6) 0.044(7) -0.005(5) -0.026(8) 0.004(7)
C41 0.145(15) 0.039(7) 0.030(6) 0.001(5) -0.022(7) -0.001(9)
C42 0.075(8) 0.026(5) 0.035(5) 0.000(4) -0.010(5) 0.001(5)
C43 0.051(6) 0.019(5) 0.043(6) 0.005(4) -0.008(5) 0.006(5)
C44 0.102(12) 0.040(7) 0.039(6) 0.006(5) -0.022(7) -0.006(7)
C45 0.108(14) 0.060(9) 0.063(9) 0.014(7) -0.015(8) -0.020(9)
C46 0.112(13) 0.039(7) 0.062(8) 0.003(6) -0.033(9) -0.008(8)
C47 0.081(9) 0.043(6) 0.043(6) 0.003(5) -0.020(6) -0.013(6)
C48 0.098(11) 0.041(7) 0.029(6) 0.003(5) -0.009(6) -0.007(6)
C49 0.083(9) 0.037(6) 0.033(6) 0.009(5) -0.009(5) 0.000(6)
C50 0.088(10) 0.041(6) 0.034(6) 0.003(5) -0.013(6) 0.002(7)
C51 0.103(12) 0.036(6) 0.036(6) 0.007(5) -0.025(6) 0.000(6)
C52 0.121(13) 0.039(7) 0.035(6) 0.003(5) -0.020(7) -0.001(7)
C53 0.110(12) 0.026(6) 0.038(6) 0.011(4) -0.012(7) 0.002(7)
C54 0.137(15) 0.033(6) 0.037(7) 0.002(5) -0.030(7) -0.007(7)
C55 0.107(11) 0.038(6) 0.033(6) -0.003(5) -0.024(6) 0.005(6)
C56 0.095(10) 0.032(6) 0.047(7) -0.007(5) -0.024(6) 0.000(6)
C57 0.084(9) 0.049(7) 0.037(6) -0.007(5) -0.015(6) 0.006(6)
C58 0.086(9) 0.047(6) 0.034(6) 0.000(5) -0.022(6) 0.010(6)
C59 0.111(11) 0.041(6) 0.028(6) 0.002(5) -0.017(6) 0.009(6)
C60 0.116(12) 0.040(6) 0.033(6) -0.001(5) -0.028(7) 0.009(7)
C61 0.125(14) 0.039(6) 0.037(6) 0.006(5) -0.022(7) -0.008(7)
C62 0.122(14) 0.039(7) 0.051(8) 0.013(5) -0.018(8) -0.004(8)
C63 0.18(2) 0.037(7) 0.040(7) 0.007(5) -0.021(9) -0.012(9)
C64 0.18(2) 0.043(8) 0.047(8) 0.011(6) -0.029(10) 0.000(10)
C65 0.18(2) 0.049(8) 0.058(9) 0.011(7) -0.029(11) 0.027(11)
C66 0.159(18) 0.043(8) 0.054(8) 0.013(6) -0.023(10) -0.003(10)
C67 0.156(18) 0.033(7) 0.043(7) -0.002(5) -0.021(8) 0.005(8)
C68 0.27(3) 0.041(8) 0.053(10) 0.007(7) -0.065(13) -0.021(11)
C69 0.33(2) 0.050(6) 0.103(9) 0.000(6) -0.080(13) 0.007(10)
C70 0.33(2) 0.050(6) 0.103(9) 0.000(6) -0.080(13) 0.007(10)
C71 0.33(2) 0.050(6) 0.103(9) 0.000(6) -0.080(13) 0.007(10)
C72 0.130(15) 0.037(7) 0.054(8) 0.018(6) -0.031(9) -0.017(9)
C73 0.19(2) 0.028(7) 0.076(11) 0.011(7) -0.034(12) -0.010(10)
C74 0.26(3) 0.076(12) 0.084(13) 0.006(11) -0.071(18) -0.010(18)
C75 0.27(4) 0.089(14) 0.078(13) 0.022(10) -0.080(18) 0.010(18)
C76 0.18(2) 0.039(8) 0.087(12) 0.019(8) -0.062(13) -0.005(10)
C77 0.033(5) 0.021(4) 0.028(5) -0.001(3) -0.001(3) 0.006(4)
C78 0.040(6) 0.025(5) 0.067(7) -0.005(5) -0.010(5) 0.005(4)
C79 0.031(5) 0.027(5) 0.089(8) -0.003(5) -0.015(5) 0.003(4)
C80 0.037(6) 0.025(5) 0.035(5) 0.001(3) -0.007(4) 0.008(4)
C81 0.033(6) 0.028(5) 0.055(6) -0.013(5) -0.014(5) 0.008(4)
C82 0.039(6) 0.036(5) 0.049(6) -0.008(5) -0.016(5) 0.012(5)
C83 0.026(5) 0.027(5) 0.030(5) 0.003(4) 0.006(4) 0.010(4)
C84 0.034(5) 0.029(5) 0.037(6) 0.001(4) -0.006(4) 0.006(4)
C85 0.042(6) 0.027(5) 0.057(7) -0.008(4) -0.019(5) 0.006(4)
C86 0.030(5) 0.029(5) 0.060(7) -0.011(5) -0.008(4) 0.011(4)
C87 0.035(6) 0.029(5) 0.036(5) 0.004(4) -0.003(4) 0.012(4)
C88 0.037(6) 0.022(5) 0.092(9) 0.002(5) 0.006(6) 0.008(4)
C89 0.029(6) 0.024(5) 0.104(10) 0.000(5) -0.011(5) 0.009(4)
C90 0.054(7) 0.031(5) 0.036(5) -0.002(5) -0.004(5) 0.012(5)
C91 0.031(4) 0.048(3) 0.158(8) 0.014(4) -0.005(4) 0.005(3)
C92 0.031(6) 0.038(6) 0.101(10) 0.018(6) -0.008(6) 0.004(5)
C93 0.031(4) 0.048(3) 0.158(8) 0.014(4) -0.005(4) 0.005(3)
C94 0.031(4) 0.048(3) 0.158(8) 0.014(4) -0.005(4) 0.005(3)
C95 0.037(8) 0.055(8) 0.129(14) 0.008(8) -0.007(7) -0.005(6)
C96 0.031(4) 0.048(3) 0.158(8) 0.014(4) -0.005(4) 0.005(3)
C97 0.033(7) 0.031(6) 0.090(9) 0.009(6) 0.030(6) 0.011(5)
C98 0.018(7) 0.057(7) 0.22(2) -0.022(11) -0.025(9) 0.016(6)
C99 0.016(7) 0.058(8) 0.52(6) -0.034(19) -0.015(15) 0.010(6)
C100 0.035(6) 0.055(6) 0.28(2) -0.031(9) -0.007(8) 0.013(5)
C101 0.032(9) 0.060(10) 0.27(3) 0.003(14) -0.004(11) 0.021(8)
C102 0.035(6) 0.055(6) 0.28(2) -0.031(9) -0.007(8) 0.013(5)
C104 0.030(5) 0.054(6) 0.080(8) -0.017(6) -0.006(5) 0.011(5)
C105 0.027(7) 0.064(8) 0.162(16) -0.045(10) 0.033(8) -0.002(7)
Cd1 0.0239(3) 0.0255(4) 0.0381(4) 0.0093(3) 0.0027(3) 0.0077(3)
Cd2 0.0295(4) 0.0297(4) 0.0653(5) -0.0166(3) -0.0051(3) 0.0115(3)
Fe1 0.125(2) 0.0372(10) 0.0306(9) 0.0039(7) 0.0211(11) -0.0038(12)
Fe2 0.153(3) 0.0309(10) 0.0326(10) 0.0064(8) -0.0267(13) -0.0017(13)
N1 0.061(7) 0.030(5) 0.066(6) 0.008(4) 0.020(5) -0.007(5)
N2 0.119(10) 0.043(6) 0.048(6) -0.003(4) 0.033(6) -0.007(6)
N3 0.105(9) 0.038(5) 0.032(5) 0.005(4) 0.013(5) -0.001(5)
N4 0.034(4) 0.047(5) 0.039(4) 0.010(4) 0.009(4) 0.007(4)
N5 0.048(5) 0.030(4) 0.040(5) 0.005(3) -0.002(4) 0.004(5)
N6 0.145(12) 0.037(5) 0.030(5) 0.003(4) -0.028(6) -0.012(6)
N7 0.124(11) 0.042(6) 0.035(5) 0.008(4) -0.025(6) -0.006(6)
N8 0.131(13) 0.044(6) 0.079(8) 0.035(6) -0.048(8) -0.036(7)
O1 0.163(12) 0.039(5) 0.047(5) 0.008(4) 0.039(6) 0.002(6)
O2 0.135(10) 0.045(5) 0.038(5) 0.010(4) 0.023(5) 0.000(6)
O3 0.131(14) 0.057(8) 0.036(6) 0.000 0.007(7) 0.000
O4 0.147(11) 0.035(5) 0.056(5) 0.013(4) -0.043(6) -0.010(6)
O5 0.164(12) 0.031(4) 0.045(5) 0.005(4) -0.038(6) -0.007(5)
O6 0.151(15) 0.039(7) 0.039(6) 0.000 -0.009(8) 0.000
O7 0.036(4) 0.021(3) 0.037(4) 0.002(3) 0.008(3) 0.007(3)
O8 0.037(5) 0.028(4) 0.070(5) -0.016(3) -0.012(3) 0.017(3)
O9 0.037(5) 0.042(4) 0.079(6) -0.017(4) -0.003(4) 0.016(4)
O10 0.044(5) 0.021(4) 0.069(5) 0.000(3) 0.012(4) 0.008(3)
O11 0.027(3) 0.045(4) 0.180(8) -0.030(4) -0.003(4) 0.011(3)
O12 0.027(3) 0.045(4) 0.180(8) -0.030(4) -0.003(4) 0.011(3)
O13 0.036(5) 0.042(5) 0.155(10) 0.013(5) 0.010(5) 0.002(4)
O14 0.021(3) 0.036(4) 0.057(4) 0.014(3) 0.008(3) 0.012(3)

loop_
_atom_type_symbol
_atom_type_description
_atom_type_scat_dispersion_real
_atom_type_scat_dispersion_imag
_atom_type_scat_source
C C 0.0181 0.0091 'International Tables Vol C Tables 4.2.6.8 and 6.1.1.4'
H H 0.0000 0.0000 'International Tables Vol C Tables 4.2.6.8 and 6.1.1.4'
Cd Cd 0.1185 4.6533 'International Tables Vol C Tables 4.2.6.8 and 6.1.1.4'
Fe Fe -1.1336 3.1974 'International Tables Vol C Tables 4.2.6.8 and 6.1.1.4'
N N 0.0311 0.0180 'International Tables Vol C Tables 4.2.6.8 and 6.1.1.4'
O O 0.0492 0.0322 'International Tables Vol C Tables 4.2.6.8 and 6.1.1.4'

loop_
_geom_angle_atom_site_label_1
_geom_angle_atom_site_label_2
_geom_angle_atom_site_label_3
_geom_angle
_geom_angle_site_symmetry_1
_geom_angle_site_symmetry_3
C2 C1 N1 121.1(12) . .
C1 C2 C3 119.1(12) . .
C2 C3 C4 120.2(13) . .
C5 C4 C3 116.6(12) . .
C5 C4 C12 122.2(12) . .
C3 C4 C12 121.0(13) . .
N1 C5 C4 122.5(12) . .
C8 C6 C9 109.1(14) . .
C8 C6 C10 109.8(13) . .
C9 C6 C10 113.2(10) . .
C8 C6 C7 110.0(12) . .
C9 C6 C7 107.7(12) . .
C10 C6 C7 107.0(13) . .
C15 C10 C11 118.0(12) . .
C15 C10 C6 120.6(11) . .
C11 C10 C6 121.3(11) . .
C12 C11 C10 124.4(12) . .
C13 C12 C11 118.3(11) . .
C13 C12 C4 121.2(12) . .
C11 C12 C4 120.5(12) . .
C12 C13 C14 120.2(12) . .
C15 C14 C13 120.2(12) . .
C15 C14 C16 123.4(12) . .
C13 C14 C16 116.4(13) . .
O1 C15 C10 121.2(13) . .
O1 C15 C14 120.0(12) . .
C10 C15 C14 118.7(12) . .
N2 C16 C14 126.1(13) . .
N2 C17 C18 116.9(12) . .
N2 C17 C22 105.4(11) . .
C18 C17 C22 110.8(13) . .
C19 C18 C17 109.5(14) . .
C18 C19 C20 109.0(13) . .
C21 C20 C19 108.9(13) . .
C20 C21 C22 110.0(12) . .
N3 C22 C21 116.7(12) . .
N3 C22 C17 106.0(11) . .
C21 C22 C17 109.0(12) . .
N3 C23 C24 125.1(11) . .
C25 C24 C29 120.6(12) . .
C25 C24 C23 116.9(11) . .
C29 C24 C23 122.5(11) . .
C24 C25 C26 120.0(12) . .
C27 C26 C25 117.0(11) . .
C27 C26 C35 121.4(12) . .
C25 C26 C35 121.5(12) . .
C28 C27 C26 124.9(12) . .
C27 C28 C29 118.1(11) . .
C27 C28 C30 122.5(13) . .
C29 C28 C30 119.4(11) . .
O2 C29 C28 120.8(11) . .
O2 C29 C24 119.9(12) . .
C28 C29 C24 119.3(11) . .
C32 C30 C33 109.6(19) . .
C32 C30 C28 113.4(15) . .
C33 C30 C28 110.7(11) . .
C32 C30 C31 111.3(13) . .
C33 C30 C31 105.5(15) . .
C28 C30 C31 105.9(17) . .
N4 C34 C35 122.6(11) . .
C36 C35 C34 117.3(11) . .
C36 C35 C26 121.5(11) . .
C34 C35 C26 121.2(12) . .
C35 C36 C37 120.0(12) . .
C38 C37 C36 118.6(12) . .
N4 C38 C37 121.3(10) . .
N5 C39 C40 122.2(10) . .
C41 C40 C39 118.6(10) . .
C42 C41 C40 120.2(10) . .
C43 C42 C41 116.6(9) . .
C43 C42 C50 120.4(9) . .
C41 C42 C50 122.9(10) . .
N5 C43 C42 124.6(9) . .
C47 C44 C48 110.2(10) . .
C47 C44 C45 108.1(13) . .
C48 C44 C45 110.8(12) . .
C47 C44 C46 108.1(11) . .
C48 C44 C46 109.9(13) . .
C45 C44 C46 109.7(11) . .
C49 C48 C53 117.7(11) . .
C49 C48 C44 123.0(11) . .
C53 C48 C44 119.3(10) . .
C48 C49 C50 124.7(11) . .
C51 C50 C49 117.1(11) . .
C51 C50 C42 121.3(11) . .
C49 C50 C42 121.5(10) . .
C50 C51 C52 121.4(12) . .
C51 C52 C53 119.3(11) . .
C51 C52 C54 116.1(12) . .
C53 C52 C54 124.3(12) . .
O4 C53 C52 120.6(11) . .
O4 C53 C48 119.8(11) . .
C52 C53 C48 119.6(10) . .
N6 C54 C52 124.9(12) . .
N6 C55 C60 106.3(11) . .
N6 C55 C56 113.8(9) . .
C60 C55 C56 111.9(11) . .
C57 C56 C55 107.9(9) . .
C56 C57 C58 112.9(11) . .
C59 C58 C57 110.6(11) . .
C58 C59 C60 109.0(9) . .
N7 C60 C55 106.6(11) . .
N7 C60 C59 116.8(9) . .
C55 C60 C59 111.2(12) . .
N7 C61 C62 124.2(11) . .
C63 C62 C67 122.1(13) . .
C63 C62 C61 116.6(12) . .
C67 C62 C61 121.1(11) . .
C64 C63 C62 120.7(14) . .
C63 C64 C65 120.2(13) . .
C63 C64 C73 122.1(14) . .
C65 C64 C73 117.5(13) . .
C64 C65 C66 120.6(15) . .
C65 C66 C67 118.8(14) . .
C65 C66 C68 119.6(14) . .
C67 C66 C68 121.6(12) . .
O5 C67 C62 123.0(12) . .
O5 C67 C66 119.3(12) . .
C62 C67 C66 117.3(12) . .
C69 C68 C70 100.0(17) . .
C69 C68 C66 114.1(19) . .
C70 C68 C66 112(2) . .
C69 C68 C71 108(2) . .
C70 C68 C71 109(2) . .
C66 C68 C71 112.5(14) . .
N8 C72 C73 123.5(15) . .
C72 C73 C74 117.5(15) . .
C72 C73 C64 119.6(14) . .
C74 C73 C64 122.9(16) . .
C73 C74 C75 124(2) . .
C76 C75 C74 111(2) . .
N8 C76 C75 126.4(15) . .
C78 C77 C82 118.6(9) . .
C78 C77 C83 121.7(9) . .
C82 C77 C83 119.7(9) . .
C77 C78 C79 120.3(10) . .
C80 C79 C78 121.2(10) . .
C81 C80 C79 117.8(9) . .
C81 C80 C84 120.5(8) . .
C79 C80 C84 121.7(8) . .
C82 C81 C80 120.2(10) . .
C77 C82 C81 121.8(10) . .
O8 C83 O7 122.4(8) . .
O8 C83 C77 118.2(9) . .
O7 C83 C77 119.4(9) . .
C89 C84 C85 118.5(10) . .
C89 C84 C80 121.3(9) . .
C85 C84 C80 120.2(9) . .
C86 C85 C84 120.5(10) . .
C85 C86 C87 119.9(11) . .
C86 C87 C88 120.3(9) . .
C86 C87 C90 120.5(10) . .
C88 C87 C90 119.2(10) . .
C87 C88 C89 119.3(11) . .
C84 C89 C88 121.5(11) . .
O10 C90 O9 122.5(10) . .
O10 C90 C87 122.0(11) . .
O9 C90 C87 115.5(10) . .
C92 C91 C96 120.0 . .
C93 C92 C91 120.0 . .
C93 C92 C97 119.2(7) . .
C91 C92 C97 120.8(6) . .
C92 C93 C94 120.0 . .
C93 C94 C95 120.0 . .
C96 C95 C94 120.0 . .
C96 C95 C95 119.2(11) . 2_655
C94 C95 C95 120.8(11) . 2_655
C95 C96 C91 120.0 . .
O13 C97 O14 123.6(11) . .
O13 C97 C92 116.2(11) . .
O14 C97 C92 120.2(9) . .
O13 C97 Cd1 61.0(7) . .
O14 C97 Cd1 62.6(6) . .
C92 C97 Cd1 177.1(8) . .
C99 C98 C104 120.0 . .
C99 C98 C105 118.1(9) . .
C104 C98 C105 121.9(9) . .
C98 C99 C100 120.0 . .
C101 C100 C99 120.0 . .
C100 C101 C102 120.0 . .
C100 C101 C101 118.4(13) . 14
C102 C101 C101 121.6(13) . 14
C101 C102 C104 120.0 . .
C102 C104 C98 120.0 . .
O12 C105 O11 120.6(13) . .
O12 C105 C98 120.3(13) . .
O11 C105 C98 119.1(13) . .
O12 C105 Cd2 62.5(7) . .
O11 C105 Cd2 58.1(7) . .
C98 C105 Cd2 177.2(11) . .
N5 Cd1 O8 94.3(3) . 2_755
N5 Cd1 N4 174.5(3) . .
O8 Cd1 N4 88.6(3) 2_755 .
N5 Cd1 O7 87.0(3) . .
O8 Cd1 O7 127.7(3) 2_755 .
N4 Cd1 O7 87.5(3) . .
N5 Cd1 O13 92.9(4) . .
O8 Cd1 O13 81.1(3) 2_755 .
N4 Cd1 O13 92.1(4) . .
O7 Cd1 O13 151.2(3) . .
N5 Cd1 O14 91.3(3) . .
O8 Cd1 O14 136.6(3) 2_755 .
N4 Cd1 O14 89.7(3) . .
O7 Cd1 O14 95.5(2) . .
O13 Cd1 O14 55.6(3) . .
N5 Cd1 O7 83.2(3) . 2_755
O8 Cd1 O7 52.3(2) 2_755 2_755
N4 Cd1 O7 95.0(3) . 2_755
O7 Cd1 O7 76.0(2) . 2_755
O13 Cd1 O7 132.6(3) . 2_755
O14 Cd1 O7 170.1(2) . 2_755
N5 Cd1 C97 92.3(4) . .
O8 Cd1 C97 108.8(3) 2_755 .
N4 Cd1 C97 91.1(4) . .
O7 Cd1 C97 123.4(3) . .
O13 Cd1 C97 27.7(3) . .
O14 Cd1 C97 27.9(3) . .
O7 Cd1 C97 159.9(3) 2_755 .
N1 Cd2 N8 172.6(5) 16_657 12_656
N1 Cd2 O11 95.0(5) 16_657 .
N8 Cd2 O11 91.7(6) 12_656 .
N1 Cd2 O9 94.4(3) 16_657 .
N8 Cd2 O9 89.9(4) 12_656 .
O11 Cd2 O9 79.3(3) . .
N1 Cd2 O10 87.3(3) 16_657 14_655
N8 Cd2 O10 85.3(4) 12_656 14_655
O11 Cd2 O10 152.1(3) . 14_655
O9 Cd2 O10 128.4(3) . 14_655
N1 Cd2 O12 90.5(4) 16_657 .
N8 Cd2 O12 90.8(5) 12_656 .
O11 Cd2 O12 55.9(3) . .
O9 Cd2 O12 135.2(3) . .
O10 Cd2 O12 96.3(3) 14_655 .
N1 Cd2 O10 84.9(3) 16_657 .
N8 Cd2 O10 92.8(4) 12_656 .
O11 Cd2 O10 131.9(3) . .
O9 Cd2 O10 52.9(3) . .
O10 Cd2 O10 76.0(3) 14_655 .
O12 Cd2 O10 171.2(3) . .
N1 Cd2 C105 93.4(5) 16_657 .
N8 Cd2 C105 91.1(6) 12_656 .
O11 Cd2 C105 27.9(4) . .
O9 Cd2 C105 107.2(4) . .
O10 Cd2 C105 124.3(4) 14_655 .
O12 Cd2 C105 28.1(4) . .
O10 Cd2 C105 159.6(4) . .
O3 Fe1 O2 114.4(6) . .
O3 Fe1 O1 107.9(5) . .
O2 Fe1 O1 91.1(4) . .
O3 Fe1 N2 105.1(6) . .
O2 Fe1 N2 139.2(6) . .
O1 Fe1 N2 86.0(4) . .
O3 Fe1 N3 101.2(4) . .
O2 Fe1 N3 86.0(4) . .
O1 Fe1 N3 149.1(6) . .
N2 Fe1 N3 76.5(4) . .
O6 Fe2 O4 111.2(4) . .
O6 Fe2 O5 107.2(6) . .
O4 Fe2 O5 90.8(4) . .
O6 Fe2 N6 100.5(6) . .
O4 Fe2 N6 86.5(4) . .
O5 Fe2 N6 151.1(6) . .
O6 Fe2 N7 112.9(4) . .
O4 Fe2 N7 135.1(6) . .
O5 Fe2 N7 84.1(4) . .
N6 Fe2 N7 77.8(4) . .
C5 N1 C1 120.4(11) . .
C5 N1 Cd2 118.4(8) . 16_647
C1 N1 Cd2 121.1(8) . 16_647
C16 N2 C17 119.7(11) . .
C16 N2 Fe1 122.0(9) . .
C17 N2 Fe1 118.1(8) . .
C23 N3 C22 121.8(10) . .
C23 N3 Fe1 125.8(9) . .
C22 N3 Fe1 111.5(7) . .
C34 N4 C38 120.0(9) . .
C34 N4 Cd1 117.5(8) . .
C38 N4 Cd1 122.5(7) . .
C39 N5 C43 117.8(9) . .
C39 N5 Cd1 122.8(7) . .
C43 N5 Cd1 119.3(6) . .
C54 N6 C55 124.2(10) . .
C54 N6 Fe2 125.0(8) . .
C55 N6 Fe2 110.7(7) . .
C61 N7 C60 120.6(10) . .
C61 N7 Fe2 124.9(9) . .
C60 N7 Fe2 114.5(7) . .
C72 N8 C76 117.4(14) . .
C72 N8 Cd2 117.6(11) . 12_656
C76 N8 Cd2 125.0(9) . 12_656
C15 O1 Fe1 129.0(11) . .
C29 O2 Fe1 134.1(10) . .
Fe1 O3 Fe1 174.2(9) 4_757 .
C53 O4 Fe2 132.2(10) . .
C67 O5 Fe2 129.3(11) . .
Fe2 O6 Fe2 157.3(8) . 12_656
C83 O7 Cd1 159.5(6) . .
C83 O7 Cd1 85.0(5) . 2_755
Cd1 O7 Cd1 103.3(2) . 2_755
C83 O8 Cd1 100.2(6) . 2_755
C90 O9 Cd2 98.4(7) . .
C90 O10 Cd2 162.0(8) . 14_655
C90 O10 Cd2 86.2(7) . .
Cd2 O10 Cd2 103.7(3) 14_655 .
C105 O11 Cd2 94.0(9) . .
C105 O12 Cd2 89.4(8) . .
C97 O13 Cd1 91.3(8) . .
C97 O14 Cd1 89.5(6) . .

loop_
_geom_bond_atom_site_label_1
_geom_bond_atom_site_label_2
_geom_bond_distance
_geom_bond_site_symmetry_2
C1 C2 1.35(2) .
C1 N1 1.359(16) .
C2 C3 1.390(19) .
C3 C4 1.410(19) .
C4 C5 1.38(2) .
C4 C12 1.477(17) .
C5 N1 1.327(14) .
C6 C8 1.50(2) .
C6 C9 1.538(17) .
C6 C10 1.573(18) .
C6 C7 1.60(2) .
C10 C15 1.401(18) .
C10 C11 1.401(17) .
C11 C12 1.372(18) .
C12 C13 1.368(19) .
C13 C14 1.434(18) .
C14 C15 1.42(2) .
C14 C16 1.441(18) .
C15 O1 1.309(16) .
C16 N2 1.295(16) .
C17 N2 1.469(16) .
C17 C18 1.52(2) .
C17 C22 1.551(19) .
C18 C19 1.49(2) .
C19 C20 1.61(2) .
C20 C21 1.51(2) .
C21 C22 1.532(16) .
C22 N3 1.456(17) .
C23 N3 1.268(16) .
C23 C24 1.497(19) .
C24 C25 1.400(17) .
C24 C29 1.437(18) .
C25 C26 1.43(2) .
C26 C27 1.400(19) .
C26 C35 1.456(17) .
C27 C28 1.377(17) .
C28 C29 1.413(19) .
C28 C30 1.530(18) .
C29 O2 1.320(14) .
C30 C32 1.47(3) .
C30 C33 1.52(2) .
C30 C31 1.62(3) .
C34 N4 1.325(13) .
C34 C35 1.418(17) .
C35 C36 1.38(2) .
C36 C37 1.420(18) .
C37 C38 1.378(18) .
C38 N4 1.365(16) .
C39 N5 1.329(14) .
C39 C40 1.398(17) .
C40 C41 1.386(17) .
C41 C42 1.387(15) .
C42 C43 1.381(15) .
C42 C50 1.483(15) .
C43 N5 1.350(12) .
C44 C47 1.522(16) .
C44 C48 1.537(17) .
C44 C45 1.54(2) .
C44 C46 1.58(2) .
C48 C49 1.345(16) .
C48 C53 1.435(17) .
C49 C50 1.419(17) .
C50 C51 1.380(16) .
C51 C52 1.403(17) .
C52 C53 1.421(18) .
C52 C54 1.434(17) .
C53 O4 1.309(13) .
C54 N6 1.286(16) .
C55 N6 1.470(14) .
C55 C60 1.53(2) .
C55 C56 1.582(15) .
C56 C57 1.516(15) .
C57 C58 1.521(19) .
C58 C59 1.521(16) .
C59 C60 1.559(15) .
C60 N7 1.468(15) .
C61 N7 1.268(16) .
C61 C62 1.479(18) .
C62 C63 1.376(18) .
C62 C67 1.412(19) .
C63 C64 1.37(2) .
C64 C65 1.40(2) .
C64 C73 1.510(19) .
C65 C66 1.417(19) .
C66 C67 1.45(2) .
C66 C68 1.51(2) .
C67 O5 1.268(15) .
C68 C69 1.45(4) .
C68 C70 1.47(4) .
C68 C71 1.53(2) .
C72 N8 1.351(16) .
C72 C73 1.38(2) .
C73 C74 1.38(3) .
C74 C75 1.45(3) .
C75 C76 1.41(3) .
C76 N8 1.36(2) .
C77 C78 1.379(15) .
C77 C82 1.378(14) .
C77 C83 1.487(12) .
C78 C79 1.396(14) .
C79 C80 1.392(14) .
C80 C81 1.400(14) .
C80 C84 1.488(11) .
C81 C82 1.384(14) .
C83 O8 1.229(12) .
C83 O7 1.262(11) .
C84 C89 1.368(15) .
C84 C85 1.400(16) .
C85 C86 1.378(14) .
C86 C87 1.380(15) .
C87 C88 1.377(16) .
C87 C90 1.511(14) .
C88 C89 1.386(14) .
C90 O10 1.233(14) .
C90 O9 1.288(15) .
C91 C92 1.3900 .
C91 C96 1.3900 .
C92 C93 1.3900 .
C92 C97 1.512(13) .
C93 C94 1.3900 .
C94 C95 1.3900 .
C95 C96 1.3900 .
C95 C95 1.506(11) 2_655
C97 O13 1.254(14) .
C97 O14 1.260(14) .
C97 Cd1 2.693(12) .
C98 C99 1.3900 .
C98 C104 1.3900 .
C98 C105 1.459(15) .
C99 C100 1.3900 .
C100 C101 1.3900 .
C101 C102 1.3900 .
C101 C101 1.545(12) 14
C102 C104 1.3900 .
C105 O12 1.277(19) .
C105 O11 1.273(19) .
C105 Cd2 2.715(14) .
Cd1 N5 2.292(8) .
Cd1 O8 2.303(7) 2_755
Cd1 N4 2.319(8) .
Cd1 O7 2.321(7) .
Cd1 O13 2.355(10) .
Cd1 O14 2.392(6) .
Cd1 O7 2.607(7) 2_755
Cd2 N1 2.305(11) 16_657
Cd2 N8 2.300(14) 12_656
Cd2 O11 2.309(10) .
Cd2 O9 2.320(8) .
Cd2 O10 2.318(8) 14_655
Cd2 O12 2.409(9) .
Cd2 O10 2.611(8) .
Fe1 O3 1.774(3) .
Fe1 O2 1.901(10) .
Fe1 O1 1.938(11) .
Fe1 N2 2.078(11) .
Fe1 N3 2.117(10) .
Fe2 O6 1.771(4) .
Fe2 O4 1.915(10) .
Fe2 O5 1.943(10) .
Fe2 N6 2.106(10) .
Fe2 N7 2.121(10) .
N1 Cd2 2.305(11) 16_647
N8 Cd2 2.300(14) 12_656
O3 Fe1 1.774(3) 4_757
O6 Fe2 1.771(4) 12_656
O7 Cd1 2.607(7) 2_755
O8 Cd1 2.303(7) 2_755
O10 Cd2 2.319(8) 14_655

loop_
_geom_torsion_atom_site_label_1
_geom_torsion_atom_site_label_2
_geom_torsion_atom_site_label_3
_geom_torsion_atom_site_label_4
_geom_torsion
_geom_torsion_site_symmetry_1
_geom_torsion_site_symmetry_4
N1 C1 C2 C3 -2(3) . .
C1 C2 C3 C4 4(3) . .
C2 C3 C4 C5 -4(3) . .
C2 C3 C4 C12 -179(2) . .
C3 C4 C5 N1 3(3) . .
C12 C4 C5 N1 177.5(17) . .
C8 C6 C10 C15 56(2) . .
C9 C6 C10 C15 177.9(18) . .
C7 C6 C10 C15 -64(2) . .
C8 C6 C10 C11 -121.2(17) . .
C9 C6 C10 C11 1(2) . .
C7 C6 C10 C11 119.4(16) . .
C15 C10 C11 C12 -2(3) . .
C6 C10 C11 C12 175.0(17) . .
C10 C11 C12 C13 0(3) . .
C10 C11 C12 C4 179.0(18) . .
C5 C4 C12 C13 156.1(19) . .
C3 C4 C12 C13 -30(3) . .
C5 C4 C12 C11 -23(3) . .
C3 C4 C12 C11 151.4(19) . .
C11 C12 C13 C14 0(3) . .
C4 C12 C13 C14 -179.2(18) . .
C12 C13 C14 C15 2(3) . .
C12 C13 C14 C16 -175.1(18) . .
C11 C10 C15 O1 -179.1(18) . .
C6 C10 C15 O1 4(3) . .
C11 C10 C15 C14 4(3) . .
C6 C10 C15 C14 -173.1(17) . .
C13 C14 C15 O1 178.8(19) . .
C16 C14 C15 O1 -4(3) . .
C13 C14 C15 C10 -4(3) . .
C16 C14 C15 C10 173.2(18) . .
C15 C14 C16 N2 9(3) . .
C13 C14 C16 N2 -173.2(19) . .
N2 C17 C18 C19 178.6(16) . .
C22 C17 C18 C19 -61(2) . .
C17 C18 C19 C20 60(2) . .
C18 C19 C20 C21 -60(2) . .
C19 C20 C21 C22 59.7(19) . .
C20 C21 C22 N3 -179.5(14) . .
C20 C21 C22 C17 -59.6(19) . .
N2 C17 C22 N3 -47.1(16) . .
C18 C17 C22 N3 -174.4(13) . .
N2 C17 C22 C21 -173.5(14) . .
C18 C17 C22 C21 59.3(18) . .
N3 C23 C24 C25 176.2(16) . .
N3 C23 C24 C29 -6(3) . .
C29 C24 C25 C26 2(2) . .
C23 C24 C25 C26 -179.9(15) . .
C24 C25 C26 C27 0(2) . .
C24 C25 C26 C35 178.0(15) . .
C25 C26 C27 C28 -2(3) . .
C35 C26 C27 C28 -179.9(17) . .
C26 C27 C28 C29 1(3) . .
C26 C27 C28 C30 -178.0(19) . .
C27 C28 C29 O2 -179.3(17) . .
C30 C28 C29 O2 0(3) . .
C27 C28 C29 C24 2(3) . .
C30 C28 C29 C24 -179.0(18) . .
C25 C24 C29 O2 177.5(16) . .
C23 C24 C29 O2 0(3) . .
C25 C24 C29 C28 -4(3) . .
C23 C24 C29 C28 178.8(17) . .
C27 C28 C30 C32 121(2) . .
C29 C28 C30 C32 -58(3) . .
C27 C28 C30 C33 -3(3) . .
C29 C28 C30 C33 178(2) . .
C27 C28 C30 C31 -116.7(19) . .
C29 C28 C30 C31 64(2) . .
N4 C34 C35 C36 2(2) . .
N4 C34 C35 C26 -178.7(13) . .
C27 C26 C35 C36 31(2) . .
C25 C26 C35 C36 -146.3(17) . .
C27 C26 C35 C34 -148.0(15) . .
C25 C26 C35 C34 35(2) . .
C34 C35 C36 C37 2(3) . .
C26 C35 C36 C37 -177.0(15) . .
C35 C36 C37 C38 -4(3) . .
C36 C37 C38 N4 1(2) . .
N5 C39 C40 C41 1(3) . .
C39 C40 C41 C42 -1(3) . .
C40 C41 C42 C43 -1(3) . .
C40 C41 C42 C50 -175.9(19) . .
C41 C42 C43 N5 3(2) . .
C50 C42 C43 N5 178.4(14) . .
C47 C44 C48 C49 2(2) . .
C45 C44 C48 C49 121.7(16) . .
C46 C44 C48 C49 -117.0(16) . .
C47 C44 C48 C53 -179.6(14) . .
C45 C44 C48 C53 -59.9(19) . .
C46 C44 C48 C53 61.4(18) . .
C53 C48 C49 C50 1(2) . .
C44 C48 C49 C50 179.3(15) . .
C48 C49 C50 C51 0(2) . .
C48 C49 C50 C42 -179.4(15) . .
C43 C42 C50 C51 -148.6(15) . .
C41 C42 C50 C51 26(3) . .
C43 C42 C50 C49 31(2) . .
C41 C42 C50 C49 -153.8(17) . .
C49 C50 C51 C52 -4(2) . .
C42 C50 C51 C52 176.3(16) . .
C50 C51 C52 C53 5(3) . .
C50 C51 C52 C54 179.1(17) . .
C51 C52 C53 O4 176.6(16) . .
C54 C52 C53 O4 3(3) . .
C51 C52 C53 C48 -4(3) . .
C54 C52 C53 C48 -177.1(17) . .
C49 C48 C53 O4 -179.6(15) . .
C44 C48 C53 O4 2(2) . .
C49 C48 C53 C52 1(2) . .
C44 C48 C53 C52 -177.6(16) . .
C51 C52 C54 N6 176.1(18) . .
C53 C52 C54 N6 -10(3) . .
N6 C55 C56 C57 -174.9(13) . .
C60 C55 C56 C57 -54.4(16) . .
C55 C56 C57 C58 56.8(16) . .
C56 C57 C58 C59 -61.1(14) . .
C57 C58 C59 C60 58.2(16) . .
N6 C55 C60 N7 -51.1(14) . .
C56 C55 C60 N7 -175.9(11) . .
N6 C55 C60 C59 -179.5(11) . .
C56 C55 C60 C59 55.7(15) . .
C58 C59 C60 N7 -179.5(14) . .
C58 C59 C60 C55 -56.8(16) . .
N7 C61 C62 C63 -171(2) . .
N7 C61 C62 C67 14(3) . .
C67 C62 C63 C64 3(4) . .
C61 C62 C63 C64 -172(2) . .
C62 C63 C64 C65 1(4) . .
C62 C63 C64 C73 -174(2) . .
C63 C64 C65 C66 -1(4) . .
C73 C64 C65 C66 175(2) . .
C64 C65 C66 C67 -3(4) . .
C64 C65 C66 C68 -180(2) . .
C63 C62 C67 O5 -179(2) . .
C61 C62 C67 O5 -4(3) . .
C63 C62 C67 C66 -6(3) . .
C61 C62 C67 C66 169(2) . .
C65 C66 C67 O5 179(2) . .
C68 C66 C67 O5 -4(4) . .
C65 C66 C67 C62 6(3) . .
C68 C66 C67 C62 -177(2) . .
C65 C66 C68 C69 -124(2) . .
C67 C66 C68 C69 59(3) . .
C65 C66 C68 C70 123(2) . .
C67 C66 C68 C70 -54(3) . .
C65 C66 C68 C71 0(4) . .
C67 C66 C68 C71 -177(2) . .
N8 C72 C73 C74 1(4) . .
N8 C72 C73 C64 180(2) . .
C63 C64 C73 C72 -34(4) . .
C65 C64 C73 C72 150(2) . .
C63 C64 C73 C74 145(3) . .
C65 C64 C73 C74 -31(4) . .
C72 C73 C74 C75 -1(5) . .
C64 C73 C74 C75 -180(3) . .
C73 C74 C75 C76 1(5) . .
C74 C75 C76 N8 -2(4) . .
C82 C77 C78 C79 3.4(17) . .
C83 C77 C78 C79 -174.5(10) . .
C77 C78 C79 C80 -3.2(19) . .
C78 C79 C80 C81 2.6(18) . .
C78 C79 C80 C84 -178.8(10) . .
C79 C80 C81 C82 -2.3(17) . .
C84 C80 C81 C82 179.0(10) . .
C78 C77 C82 C81 -3.3(17) . .
C83 C77 C82 C81 174.7(10) . .
C80 C81 C82 C77 2.7(18) . .
C78 C77 C83 O8 175.9(10) . .
C82 C77 C83 O8 -2.0(14) . .
C78 C77 C83 O7 -2.7(14) . .
C82 C77 C83 O7 179.3(9) . .
C81 C80 C84 C89 10.7(15) . .
C79 C80 C84 C89 -167.9(12) . .
C81 C80 C84 C85 -168.4(11) . .
C79 C80 C84 C85 13.0(15) . .
C89 C84 C85 C86 -2.5(17) . .
C80 C84 C85 C86 176.6(9) . .
C84 C85 C86 C87 -0.1(17) . .
C85 C86 C87 C88 0.9(17) . .
C85 C86 C87 C90 -176.7(10) . .
C86 C87 C88 C89 0.9(19) . .
C90 C87 C88 C89 178.6(11) . .
C85 C84 C89 C88 4.4(18) . .
C80 C84 C89 C88 -174.6(11) . .
C87 C88 C89 C84 -4(2) . .
C86 C87 C90 O10 173.3(11) . .
C88 C87 C90 O10 -4.4(17) . .
C86 C87 C90 O9 -6.3(15) . .
C88 C87 C90 O9 176.1(11) . .
C96 C91 C92 C93 0.0 . .
C96 C91 C92 C97 -179.6(12) . .
C91 C92 C93 C94 0.0 . .
C97 C92 C93 C94 179.6(11) . .
C92 C93 C94 C95 0.0 . .
C93 C94 C95 C96 0.0 . .
C93 C94 C95 C95 -178.9(2) . 2_655
C94 C95 C96 C91 0.0 . .
C95 C95 C96 C91 178.96(17) 2_655 .
C92 C91 C96 C95 0.0 . .
C93 C92 C97 O13 -176.7(11) . .
C91 C92 C97 O13 2.9(17) . .
C93 C92 C97 O14 4.2(17) . .
C91 C92 C97 O14 -176.2(10) . .
C104 C98 C99 C100 0.0 . .
C105 C98 C99 C100 177.8(16) . .
C98 C99 C100 C101 0.0 . .
C99 C100 C101 C102 0.0 . .
C99 C100 C101 C101 179.91(8) . 14
C100 C101 C102 C104 0.0 . .
C101 C101 C102 C104 -179.90(8) 14 .
C101 C102 C104 C98 0.0 . .
C99 C98 C104 C102 0.0 . .
C105 C98 C104 C102 -177.8(17) . .
C99 C98 C105 O12 -175.1(15) . .
C104 C98 C105 O12 3(3) . .
C99 C98 C105 O11 4(2) . .
C104 C98 C105 O11 -178.5(15) . .
C4 C5 N1 C1 -1(2) . .
C4 C5 N1 Cd2 177.1(14) . 16_647
C2 C1 N1 C5 1(3) . .
C2 C1 N1 Cd2 -177.6(15) . 16_647
C14 C16 N2 C17 -169.4(18) . .
C14 C16 N2 Fe1 15(3) . .
C18 C17 N2 C16 -26(3) . .
C22 C17 N2 C16 -149.3(17) . .
C18 C17 N2 Fe1 150.0(13) . .
C22 C17 N2 Fe1 26.4(18) . .
C24 C23 N3 C22 -176.7(15) . .
C24 C23 N3 Fe1 -9(2) . .
C21 C22 N3 C23 -20(2) . .
C17 C22 N3 C23 -141.1(15) . .
C21 C22 N3 Fe1 170.8(12) . .
C17 C22 N3 Fe1 49.3(14) . .
C35 C34 N4 C38 -4.7(19) . .
C35 C34 N4 Cd1 177.1(10) . .
C37 C38 N4 C34 3(2) . .
C37 C38 N4 Cd1 -178.9(11) . .
C40 C39 N5 C43 1(2) . .
C40 C39 N5 Cd1 176.0(14) . .
C42 C43 N5 C39 -3.4(19) . .
C42 C43 N5 Cd1 -178.6(11) . .
C52 C54 N6 C55 176.7(17) . .
C52 C54 N6 Fe2 -6(3) . .
C60 C55 N6 C54 -132.9(17) . .
C56 C55 N6 C54 -9(2) . .
C60 C55 N6 Fe2 49.1(14) . .
C56 C55 N6 Fe2 172.7(11) . .
C62 C61 N7 C60 -171.7(17) . .
C62 C61 N7 Fe2 9(3) . .
C55 C60 N7 C61 -147.8(16) . .
C59 C60 N7 C61 -23(2) . .
C55 C60 N7 Fe2 31.3(15) . .
C59 C60 N7 Fe2 156.3(12) . .
C73 C72 N8 C76 -2(3) . .
C73 C72 N8 Cd2 -179.1(18) . 12_656
C75 C76 N8 C72 2(4) . .
C75 C76 N8 Cd2 179(2) . 12_656
C10 C15 O1 Fe1 153.8(14) . .
C14 C15 O1 Fe1 -29(3) . .
C28 C29 O2 Fe1 -153.6(14) . .
C24 C29 O2 Fe1 25(2) . .
C52 C53 O4 Fe2 23(2) . .
C48 C53 O4 Fe2 -156.8(12) . .
C62 C67 O5 Fe2 -32(3) . .
C66 C67 O5 Fe2 155.5(15) . .
O4 Fe2 O6 Fe2 -70.1(3) . 12_656
O5 Fe2 O6 Fe2 -167.9(3) . 12_656
N6 Fe2 O6 Fe2 20.2(3) . 12_656
N7 Fe2 O6 Fe2 101.3(4) . 12_656
O8 C83 O7 Cd1 116.0(16) . .
C77 C83 O7 Cd1 -65(2) . .
O8 C83 O7 Cd1 0.7(9) . 2_755
C77 C83 O7 Cd1 179(100) . 2_755
O7 C83 O8 Cd1 -0.8(11) . 2_755
C77 C83 O8 Cd1 -179.4(6) . 2_755
O10 C90 O9 Cd2 2.8(13) . .
C87 C90 O9 Cd2 -177.7(8) . .
O9 C90 O10 Cd2 -127(2) . 14_655
C87 C90 O10 Cd2 54(3) . 14_655
O9 C90 O10 Cd2 -2.5(11) . .
C87 C90 O10 Cd2 178.0(10) . .
O12 C105 O11 Cd2 -1(2) . .
C98 C105 O11 Cd2 -180(100) . .
O11 C105 O12 Cd2 1.2(19) . .
C98 C105 O12 Cd2 180(100) . .
O14 C97 O13 Cd1 -0.3(15) . .
C92 C97 O13 Cd1 -179.4(10) . .
O13 C97 O14 Cd1 0.3(15) . .
C92 C97 O14 Cd1 179(100) . .
